data_1564486
loop_
_publ_author_name
Sugiarto,
'Kazakami, Shota'
'Kawamoto, Keisuke'
'Hayashi, Yoshihito'

_publ_section_title
;
 Stabilization of titanium(IV) and indium(III) complexes by coordination
 of [MoO3(1,4,7-triazacyclononane)] metalloligand in aqueous solution
;
_journal_name_full 'Inorganica Chimica Acta'
_journal_page_first 119691
_journal_paper_doi 10.1016/j.ica.2020.119691
_journal_volume 509
_journal_year 2020
_chemical_formula_sum 'C36 H90 Cl6 In2 Mo6 N18 O45'
_chemical_formula_weight 2513.23
_space_group_crystal_system trigonal
_space_group_IT_number 146
_space_group_name_Hall 'R 3'
_space_group_name_H-M_alt 'R 3 :H'
_atom_sites_solution_hydrogens mixed
_cell_angle_alpha 90
_cell_angle_beta 90
_cell_angle_gamma 120
_cell_formula_units_Z 3
_cell_length_a 22.0410(12)
_cell_length_b 22.0410(12)
_cell_length_c 14.5043(8)
_cell_measurement_reflns_used 9861
_cell_measurement_temperature 93(2)
_cell_measurement_theta_max 72.84
_cell_measurement_theta_min 5.55
_cell_volume 6102.2(6)
_computing_cell_refinement 'SAINT (Bruker AXS)'
_computing_data_collection 'APEX3 (Bruker AXS)'
_computing_data_reduction 'SAINT (Bruker AXS)'
_computing_molecular_graphics 'ShelXle (H?bschle et al., 2011)'
_computing_publication_material 'APEX3 (Bruker AXS)'
_computing_structure_refinement 'SHELXL-2014/7 (Sheldrick, 2014)'
_computing_structure_solution 'SHELXT (Sheldrick, 2015)'
_diffrn_ambient_temperature 93(2)
_diffrn_measured_fraction_theta_full 0.982
_diffrn_measured_fraction_theta_max 0.976
_diffrn_measurement_device_type 'Bruker D8 goniometer'
_diffrn_measurement_method 'omega scans'
_diffrn_radiation_type CuK\a
_diffrn_radiation_wavelength 1.54178
_diffrn_reflns_av_R_equivalents 0.0747
_diffrn_reflns_av_unetI/netI 0.0581
_diffrn_reflns_Laue_measured_fraction_full 0.982
_diffrn_reflns_Laue_measured_fraction_max 0.976
_diffrn_reflns_limit_h_max 27
_diffrn_reflns_limit_h_min -26
_diffrn_reflns_limit_k_max 27
_diffrn_reflns_limit_k_min -27
_diffrn_reflns_limit_l_max 17
_diffrn_reflns_limit_l_min -13
_diffrn_reflns_number 15136
_diffrn_reflns_point_group_measured_fraction_full 0.982
_diffrn_reflns_point_group_measured_fraction_max 0.976
_diffrn_reflns_theta_full 67.679
_diffrn_reflns_theta_max 72.871
_diffrn_reflns_theta_min 5.549
_diffrn_source 'rotating-anode X-ray tube'
_exptl_absorpt_coefficient_mu 14.509
_exptl_absorpt_correction_T_max 0.7536
_exptl_absorpt_correction_T_min 0.5079
_exptl_absorpt_correction_type 'Multi-scan (SADABS; Bruker, 2015)'
_exptl_absorpt_process_details
;
The wR2 (int) value was improved from 
0.0986 to 0.0635 after the absorption corrections by using SADABS program.
;
_exptl_crystal_colour white
_exptl_crystal_density_diffrn 2.052
_exptl_crystal_description block
_exptl_crystal_F_000 3732
_exptl_crystal_size_max 0.03
_exptl_crystal_size_mid 0.03
_exptl_crystal_size_min 0.02
_refine_diff_density_max 2.420
_refine_diff_density_min -1.410
_refine_diff_density_rms 0.198
_refine_ls_abs_structure_details
;
 Refined as a perfect inversion twin.
;
_refine_ls_abs_structure_Flack 0.5
_refine_ls_extinction_coef .
_refine_ls_extinction_method none
_refine_ls_goodness_of_fit_ref 0.936
_refine_ls_hydrogen_treatment mixed
_refine_ls_matrix_type full
_refine_ls_number_parameters 431
_refine_ls_number_reflns 4406
_refine_ls_number_restraints 396
_refine_ls_restrained_S_all 0.912
_refine_ls_R_factor_all 0.0559
_refine_ls_R_factor_gt 0.0556
_refine_ls_shift/su_max 0.048
_refine_ls_shift/su_mean 0.000
_refine_ls_structure_factor_coef Fsqd
_refine_ls_weighting_details 'w=1/[\s^2^(Fo^2^)+(0.1090P)^2^+109.9331P] where P=(Fo^2^+2Fc^2^)/3'
_refine_ls_weighting_scheme calc
_refine_ls_wR_factor_gt 0.1460
_refine_ls_wR_factor_ref 0.1464
_reflns_Friedel_coverage 1.000
_reflns_Friedel_fraction_full 0.982
_reflns_Friedel_fraction_max 0.976
_reflns_number_gt 4372
_reflns_number_total 4406
_reflns_threshold_expression 'I > 2\s(I)'
_cod_data_source_file ICA-2020-509-119691.cif
_cod_data_source_block In2
_cod_original_cell_volume 6102.2(7)
_cod_database_code 1564486
_shelx_space_group_comment
;
The symmetry employed for this shelxl refinement is uniquely defined
by the following loop, which should always be used as a source of
symmetry information in preference to the above space-group names.
They are only intended as comments.
;

loop_
_space_group_symop_operation_xyz
'x, y, z'
'-y, x-y, z'
'-x+y, -x, z'
'x+2/3, y+1/3, z+1/3'
'-y+2/3, x-y+1/3, z+1/3'
'-x+y+2/3, -x+1/3, z+1/3'
'x+1/3, y+2/3, z+2/3'
'-y+1/3, x-y+2/3, z+2/3'
'-x+y+1/3, -x+2/3, z+2/3'

loop_
_atom_site_label
_atom_site_type_symbol
_atom_site_fract_x
_atom_site_fract_y
_atom_site_fract_z
_atom_site_U_iso_or_equiv
_atom_site_adp_type
_atom_site_occupancy
_atom_site_site_symmetry_order
_atom_site_calc_flag
_atom_site_refinement_flags_posn
_atom_site_refinement_flags_adp
_atom_site_refinement_flags_occupancy
_atom_site_disorder_assembly
_atom_site_disorder_group
In1 In 0.6667 0.3333 0.43607(9) 0.0253(3) Uani 1 3 d S T P . .
In2 In 0.6667 0.3333 0.78408(10) 0.0312(4) Uani 1 3 d S T P . .
Mo1 Mo 0.73078(5) 0.25877(5) 0.60448(7) 0.0252(3) Uani 1 1 d . . . . .
Mo2 Mo 0.52097(6) 0.23147(5) 0.27874(8) 0.0356(3) Uani 1 1 d . . . . .
O1 O 0.6680(5) 0.2571(5) 0.5298(7) 0.0303(19) Uani 1 1 d . . . . .
O2 O 0.7304(5) 0.3073(5) 0.7032(7) 0.032(2) Uani 1 1 d . . . . .
O3 O 0.8091(5) 0.3071(5) 0.5521(7) 0.034(2) Uani 1 1 d . . . . .
O4 O 0.5913(6) 0.2516(7) 0.3560(8) 0.047(3) Uani 1 1 d . . . . .
OW2 O 0.703(3) 0.360(3) 1.054(4) 0.082(13) Uani 0.3333 1 d . U P . .
O5 O 0.4658(8) 0.2526(7) 0.3347(9) 0.057(3) Uani 1 1 d . . . . .
OW O 0.5539(7) 0.2885(5) 0.1877(9) 0.050(3) Uani 1 1 d . . . . .
O7 O 0.7574(8) 0.3850(8) 0.8717(10) 0.058(3) Uani 1 1 d D . . . .
H1 H 0.775(5) 0.359(5) 0.860(7) 0.00(2) Uiso 1 1 d D . . . .
H2 H 0.756(12) 0.383(11) 0.930(2) 0.06(6) Uiso 1 1 d D . . . .
N11 N 0.7164(7) 0.1640(6) 0.5244(10) 0.041(3) Uani 1 1 d . . . . .
H11 H 0.7167 0.1753 0.4576 0.061 Uiso 1 1 calc R U . . .
N12 N 0.7766(6) 0.2076(7) 0.6913(10) 0.039(3) Uani 1 1 d . . . . .
H12 H 0.8231 0.2465 0.7121 0.058 Uiso 1 1 calc R U . . .
N13 N 0.6379(6) 0.1609(6) 0.6731(10) 0.039(3) Uani 1 1 d . . . . .
H13 H 0.6056 0.1764 0.6983 0.059 Uiso 1 1 calc R U . . .
C11 C 0.7798(10) 0.1577(10) 0.5407(13) 0.050(4) Uani 1 1 d . . . . .
H11A H 0.7732 0.1140 0.5120 0.060 Uiso 1 1 calc R U . . .
H11B H 0.8211 0.1977 0.5117 0.060 Uiso 1 1 calc R U . . .
C12 C 0.7924(11) 0.1566(12) 0.6410(16) 0.060(5) Uani 1 1 d . . . . .
H12A H 0.8419 0.1697 0.6516 0.072 Uiso 1 1 calc R U . . .
H12B H 0.7622 0.1087 0.6654 0.072 Uiso 1 1 calc R U . . .
C13 C 0.7344(10) 0.1782(9) 0.7782(13) 0.051(4) Uani 1 1 d . . . . .
H13A H 0.7396 0.2168 0.8185 0.061 Uiso 1 1 calc R U . . .
H13B H 0.7511 0.1505 0.8124 0.061 Uiso 1 1 calc R U . . .
C14 C 0.6577(9) 0.1317(8) 0.7510(13) 0.051(4) Uani 1 1 d . . . . .
H14A H 0.6495 0.0847 0.7341 0.061 Uiso 1 1 calc R U . . .
H14B H 0.6276 0.1262 0.8046 0.061 Uiso 1 1 calc R U . . .
C15 C 0.5996(9) 0.1098(9) 0.6024(15) 0.053(4) Uani 1 1 d . . . . .
H15A H 0.5733 0.1262 0.5642 0.063 Uiso 1 1 calc R U . . .
H15B H 0.5654 0.0649 0.6315 0.063 Uiso 1 1 calc R U . . .
C16 C 0.6490(9) 0.0986(8) 0.5420(15) 0.055(4) Uani 1 1 d . . . . .
H16A H 0.6588 0.0641 0.5718 0.066 Uiso 1 1 calc R U . . .
H16B H 0.6258 0.0787 0.4823 0.066 Uiso 1 1 calc R U . . .
N21 N 0.4292(7) 0.1562(8) 0.1904(10) 0.047(3) Uani 1 1 d . . . . .
H21 H 0.4104 0.1842 0.1599 0.070 Uiso 1 1 calc R U . . .
N22 N 0.5542(7) 0.1604(7) 0.2053(10) 0.045(3) Uani 1 1 d . . . . .
H22 H 0.6057 0.1897 0.1942 0.068 Uiso 1 1 calc R U . . .
N23 N 0.4680(8) 0.1253(7) 0.3547(11) 0.051(3) Uani 1 1 d . . . . .
H23 H 0.4626 0.1350 0.4206 0.076 Uiso 1 1 calc R U . . .
C21 C 0.4448(12) 0.1210(13) 0.1181(15) 0.068(6) Uani 1 1 d . . . . .
H21A H 0.4280 0.1291 0.0586 0.082 Uiso 1 1 calc R U . . .
H21B H 0.4188 0.0699 0.1302 0.082 Uiso 1 1 calc R U . . .
C22 C 0.5193(11) 0.1444(14) 0.1104(16) 0.068(6) Uani 1 1 d . . . . .
H22A H 0.5424 0.1870 0.0715 0.081 Uiso 1 1 calc R U . . .
H22B H 0.5253 0.1075 0.0800 0.081 Uiso 1 1 calc R U . . .
C23 C 0.5441(15) 0.1003(12) 0.2597(17) 0.071(6) Uani 1 1 d . . . . .
H23A H 0.5082 0.0568 0.2293 0.085 Uiso 1 1 calc R U . . .
H23B H 0.5885 0.0992 0.2603 0.085 Uiso 1 1 calc R U . . .
C24 C 0.5231(15) 0.1006(14) 0.3522(19) 0.076(7) Uani 1 1 d . . . . .
H24A H 0.5644 0.1326 0.3898 0.092 Uiso 1 1 calc R U . . .
H24B H 0.5025 0.0530 0.3787 0.092 Uiso 1 1 calc R U . . .
C25 C 0.4005(11) 0.0728(12) 0.3228(17) 0.074(6) Uani 1 1 d . . . . .
H25A H 0.3679 0.0533 0.3757 0.089 Uiso 1 1 calc R U . . .
H25B H 0.4041 0.0341 0.2936 0.089 Uiso 1 1 calc R U . . .
C26 C 0.3723(9) 0.1044(12) 0.2534(19) 0.071(7) Uani 1 1 d . . . . .
H26A H 0.3352 0.0664 0.2159 0.086 Uiso 1 1 calc R U . . .
H26B H 0.3509 0.1282 0.2868 0.086 Uiso 1 1 calc R U . . .
Cl1 Cl 0.3975(5) 0.2998(5) 0.0531(7) 0.116(2) Uani 1 1 d D U . . .
O11 O 0.4095(19) 0.3500(15) 0.1245(19) 0.116(2) Uani 0.57(2) 1 d D U P A 1
O12 O 0.3456(15) 0.2957(18) -0.007(2) 0.116(2) Uani 0.57(2) 1 d D U P A 1
O13 O 0.4597(13) 0.3162(18) 0.010(2) 0.116(2) Uani 0.57(2) 1 d D U P A 1
O14 O 0.3707(18) 0.2330(12) 0.098(2) 0.116(2) Uani 0.57(2) 1 d D U P A 1
O11B O 0.383(2) 0.2304(13) 0.066(3) 0.116(2) Uani 0.43(2) 1 d D U P A 2
O12B O 0.3375(17) 0.308(2) 0.075(3) 0.116(2) Uani 0.43(2) 1 d D U P A 2
O13B O 0.413(2) 0.320(2) -0.0442(16) 0.116(2) Uani 0.43(2) 1 d D U P A 2
O14B O 0.4570(17) 0.3501(19) 0.105(3) 0.116(2) Uani 0.43(2) 1 d D U P A 2
Cl2 Cl 0.91112(19) 0.3561(2) 0.8385(3) 0.0471(8) Uani 1 1 d D U . . .
O21 O 0.9688(8) 0.3826(9) 0.9024(12) 0.0491(14) Uani 0.607(11) 1 d D U P B 1
O22 O 0.9073(8) 0.3006(8) 0.7850(13) 0.0483(12) Uani 0.607(11) 1 d D U P B 1
O23 O 0.8468(7) 0.3293(9) 0.8926(12) 0.0490(13) Uani 0.607(11) 1 d D U P B 1
O24 O 0.9172(9) 0.4121(8) 0.7815(12) 0.0484(13) Uani 0.607(11) 1 d D U P B 1
O21B O 0.8868(12) 0.3934(12) 0.8927(16) 0.0485(12) Uani 0.393(11) 1 d D U P B 2
O22B O 0.9863(8) 0.3840(12) 0.8532(18) 0.0483(14) Uani 0.393(11) 1 d D U P B 2
O23B O 0.9004(12) 0.3630(13) 0.7407(11) 0.0487(14) Uani 0.393(11) 1 d D U P B 2
O24B O 0.8758(11) 0.2820(8) 0.8624(18) 0.0485(13) Uani 0.393(11) 1 d D U P B 2

loop_
_atom_site_aniso_label
_atom_site_aniso_U_11
_atom_site_aniso_U_22
_atom_site_aniso_U_33
_atom_site_aniso_U_23
_atom_site_aniso_U_13
_atom_site_aniso_U_12
In1 0.0294(4) 0.0294(4) 0.0169(7) 0.000 0.000 0.0147(2)
In2 0.0365(5) 0.0365(5) 0.0205(8) 0.000 0.000 0.0183(2)
Mo1 0.0290(5) 0.0254(4) 0.0236(5) 0.0021(4) 0.0007(4) 0.0152(4)
Mo2 0.0478(6) 0.0312(5) 0.0260(6) -0.0046(4) -0.0077(5) 0.0183(5)
O1 0.033(4) 0.033(4) 0.028(5) 0.006(4) 0.007(4) 0.020(4)
O2 0.039(5) 0.025(4) 0.030(5) 0.001(4) -0.002(4) 0.015(4)
O3 0.036(5) 0.039(5) 0.031(5) 0.008(4) 0.002(4) 0.022(4)
O4 0.054(6) 0.058(7) 0.026(6) -0.008(5) -0.008(5) 0.025(5)
OW2 0.082(13) 0.082(13) 0.081(13) -0.0001(14) -0.0001(14) 0.041(6)
O5 0.091(10) 0.060(7) 0.045(7) -0.009(6) -0.006(7) 0.056(7)
OW 0.063(7) 0.028(5) 0.038(7) -0.001(4) -0.007(5) 0.007(5)
O7 0.078(9) 0.069(8) 0.045(8) -0.012(6) -0.017(7) 0.049(7)
N11 0.052(7) 0.036(6) 0.045(8) -0.007(5) 0.000(6) 0.029(6)
N12 0.036(6) 0.042(6) 0.040(8) 0.009(5) -0.005(5) 0.020(5)
N13 0.039(6) 0.033(6) 0.042(8) 0.000(5) 0.000(5) 0.015(5)
C11 0.068(10) 0.061(9) 0.051(11) -0.005(8) 0.003(8) 0.055(9)
C12 0.069(11) 0.076(12) 0.069(14) -0.002(10) -0.005(10) 0.061(11)
C13 0.071(11) 0.049(8) 0.031(9) 0.015(7) 0.004(8) 0.029(8)
C14 0.054(9) 0.040(8) 0.061(12) 0.025(8) 0.009(8) 0.025(7)
C15 0.042(8) 0.040(8) 0.066(13) -0.004(8) -0.010(8) 0.013(6)
C16 0.062(10) 0.042(8) 0.058(12) 0.007(8) 0.010(9) 0.024(8)
N21 0.046(7) 0.054(8) 0.043(8) -0.008(6) -0.016(6) 0.028(6)
N22 0.045(7) 0.051(7) 0.037(8) -0.004(6) 0.000(6) 0.022(6)
N23 0.073(9) 0.045(7) 0.045(9) 0.001(6) 0.006(7) 0.037(7)
C21 0.086(14) 0.086(14) 0.053(12) -0.047(11) -0.036(11) 0.059(12)
C22 0.062(11) 0.096(15) 0.047(11) -0.027(11) -0.001(9) 0.041(11)
C23 0.106(17) 0.073(13) 0.067(15) 0.013(11) 0.019(13) 0.069(13)
C24 0.104(18) 0.080(14) 0.076(16) 0.013(12) 0.001(14) 0.069(14)
C25 0.068(13) 0.067(13) 0.064(15) 0.004(11) 0.017(11) 0.015(10)
C26 0.032(8) 0.067(11) 0.11(2) 0.035(12) 0.003(9) 0.020(8)
Cl1 0.117(2) 0.115(2) 0.115(2) 0.0003(9) -0.0010(9) 0.0570(14)
O11 0.117(3) 0.115(3) 0.116(3) 0.0001(13) -0.0007(13) 0.0573(17)
O12 0.117(3) 0.115(3) 0.116(3) 0.0005(14) -0.0009(13) 0.0575(17)
O13 0.117(2) 0.115(3) 0.115(3) 0.0002(13) -0.0011(12) 0.0575(16)
O14 0.116(3) 0.115(3) 0.116(3) 0.0002(13) -0.0006(15) 0.0577(18)
O11B 0.116(3) 0.115(2) 0.116(3) 0.0002(13) -0.0008(16) 0.0573(16)
O12B 0.117(3) 0.115(3) 0.116(3) 0.0004(15) -0.0008(14) 0.0574(16)
O13B 0.117(3) 0.115(3) 0.115(2) 0.0004(13) -0.0009(13) 0.0576(17)
O14B 0.117(3) 0.115(3) 0.116(3) 0.0001(15) -0.0009(14) 0.0573(17)
Cl2 0.0424(16) 0.0501(17) 0.050(2) -0.0034(15) -0.0097(15) 0.0242(14)
O21 0.044(2) 0.051(2) 0.051(3) -0.003(2) -0.0108(19) 0.023(2)
O22 0.043(2) 0.050(2) 0.052(3) -0.0040(19) -0.010(2) 0.0240(19)
O23 0.044(2) 0.051(2) 0.051(3) -0.003(2) -0.0083(19) 0.023(2)
O24 0.044(2) 0.051(2) 0.051(3) -0.0025(19) -0.010(2) 0.0241(19)
O21B 0.043(2) 0.051(2) 0.051(3) -0.004(2) -0.009(2) 0.0240(18)
O22B 0.043(2) 0.051(3) 0.051(3) -0.004(3) -0.010(2) 0.0236(19)
O23B 0.044(2) 0.051(2) 0.050(2) -0.003(2) -0.010(2) 0.023(2)
O24B 0.044(2) 0.051(2) 0.051(3) -0.003(2) -0.009(2) 0.0234(19)

loop_
_atom_type_symbol
_atom_type_description
_atom_type_scat_dispersion_real
_atom_type_scat_dispersion_imag
_atom_type_scat_source
C C 0.0181 0.0091 'International Tables Vol C Tables 4.2.6.8 and 6.1.1.4'
H H 0.0000 0.0000 'International Tables Vol C Tables 4.2.6.8 and 6.1.1.4'
Cl Cl 0.3639 0.7018 'International Tables Vol C Tables 4.2.6.8 and 6.1.1.4'
In In 0.0822 5.0449 'International Tables Vol C Tables 4.2.6.8 and 6.1.1.4'
Mo Mo -0.0483 2.7339 'International Tables Vol C Tables 4.2.6.8 and 6.1.1.4'
O O 0.0492 0.0322 'International Tables Vol C Tables 4.2.6.8 and 6.1.1.4'
N N 0.0311 0.0180 'International Tables Vol C Tables 4.2.6.8 and 6.1.1.4'

loop_
_geom_angle_atom_site_label_1
_geom_angle_atom_site_label_2
_geom_angle_atom_site_label_3
_geom_angle
_geom_angle_site_symmetry_1
_geom_angle_site_symmetry_3
O4 In1 O4 92.1(5) . 2_655
O4 In1 O4 92.1(5) . 3_665
O4 In1 O4 92.1(5) 2_655 3_665
O4 In1 O1 89.6(4) . .
O4 In1 O1 93.2(4) 2_655 .
O4 In1 O1 174.4(4) 3_665 .
O4 In1 O1 174.4(4) . 2_655
O4 In1 O1 89.6(4) 2_655 2_655
O4 In1 O1 93.2(4) 3_665 2_655
O1 In1 O1 85.0(4) . 2_655
O4 In1 O1 93.2(4) . 3_665
O4 In1 O1 174.4(4) 2_655 3_665
O4 In1 O1 89.6(4) 3_665 3_665
O1 In1 O1 85.0(4) . 3_665
O1 In1 O1 85.0(4) 2_655 3_665
O2 In2 O2 92.2(4) 3_665 2_655
O2 In2 O2 92.2(4) 3_665 .
O2 In2 O2 92.2(4) 2_655 .
O2 In2 O7 84.5(5) 3_665 3_665
O2 In2 O7 172.2(5) 2_655 3_665
O2 In2 O7 95.0(5) . 3_665
O2 In2 O7 95.0(5) 3_665 2_655
O2 In2 O7 84.5(5) 2_655 2_655
O2 In2 O7 172.2(5) . 2_655
O7 In2 O7 88.7(6) 3_665 2_655
O2 In2 O7 172.2(5) 3_665 .
O2 In2 O7 95.0(5) 2_655 .
O2 In2 O7 84.5(5) . .
O7 In2 O7 88.7(6) 3_665 .
O7 In2 O7 88.7(6) 2_655 .
O3 Mo1 O1 106.5(5) . .
O3 Mo1 O2 107.0(5) . .
O1 Mo1 O2 105.6(4) . .
O3 Mo1 N12 89.7(5) . .
O1 Mo1 N12 153.0(4) . .
O2 Mo1 N12 89.4(5) . .
O3 Mo1 N11 88.7(5) . .
O1 Mo1 N11 85.3(5) . .
O2 Mo1 N11 156.8(5) . .
N12 Mo1 N11 73.4(5) . .
O3 Mo1 N13 157.6(4) . .
O1 Mo1 N13 85.7(4) . .
O2 Mo1 N13 87.0(5) . .
N12 Mo1 N13 72.6(4) . .
N11 Mo1 N13 73.3(5) . .
O5 Mo2 OW 105.3(7) . .
O5 Mo2 O4 106.5(6) . .
OW Mo2 O4 107.8(6) . .
O5 Mo2 N21 88.3(6) . .
OW Mo2 N21 89.8(6) . .
O4 Mo2 N21 152.4(5) . .
O5 Mo2 N22 156.8(6) . .
OW Mo2 N22 88.9(6) . .
O4 Mo2 N22 85.8(5) . .
N21 Mo2 N22 73.2(5) . .
O5 Mo2 N23 89.0(6) . .
OW Mo2 N23 157.8(5) . .
O4 Mo2 N23 83.5(6) . .
N21 Mo2 N23 73.4(6) . .
N22 Mo2 N23 72.6(5) . .
Mo1 O1 In1 133.6(5) . .
Mo1 O2 In2 143.8(5) . .
Mo2 O4 In1 141.5(7) . .
OW2 OW2 OW2 60.00(4) 2_655 3_665
In2 O7 H1 98(7) . .
In2 O7 H2 124(10) . .
H1 O7 H2 101(6) . .
C16 N11 C11 114.3(13) . .
C16 N11 Mo1 114.7(10) . .
C11 N11 Mo1 107.4(10) . .
C16 N11 H11 106.7 . .
C11 N11 H11 106.7 . .
Mo1 N11 H11 106.7 . .
C13 N12 C12 113.9(14) . .
C13 N12 Mo1 110.5(10) . .
C12 N12 Mo1 115.5(11) . .
C13 N12 H12 105.3 . .
C12 N12 H12 105.3 . .
Mo1 N12 H12 105.3 . .
C15 N13 C14 112.9(13) . .
C15 N13 Mo1 108.7(11) . .
C14 N13 Mo1 114.8(10) . .
C15 N13 H13 106.7 . .
C14 N13 H13 106.7 . .
Mo1 N13 H13 106.7 . .
C12 C11 N11 110.4(14) . .
C12 C11 H11A 109.6 . .
N11 C11 H11A 109.6 . .
C12 C11 H11B 109.6 . .
N11 C11 H11B 109.6 . .
H11A C11 H11B 108.1 . .
C11 C12 N12 110.2(13) . .
C11 C12 H12A 109.6 . .
N12 C12 H12A 109.6 . .
C11 C12 H12B 109.6 . .
N12 C12 H12B 109.6 . .
H12A C12 H12B 108.1 . .
N12 C13 C14 108.1(14) . .
N12 C13 H13A 110.1 . .
C14 C13 H13A 110.1 . .
N12 C13 H13B 110.1 . .
C14 C13 H13B 110.1 . .
H13A C13 H13B 108.4 . .
N13 C14 C13 112.0(12) . .
N13 C14 H14A 109.2 . .
C13 C14 H14A 109.2 . .
N13 C14 H14B 109.2 . .
C13 C14 H14B 109.2 . .
H14A C14 H14B 107.9 . .
N13 C15 C16 110.5(14) . .
N13 C15 H15A 109.5 . .
C16 C15 H15A 109.5 . .
N13 C15 H15B 109.5 . .
C16 C15 H15B 109.5 . .
H15A C15 H15B 108.1 . .
N11 C16 C15 113.2(14) . .
N11 C16 H16A 108.9 . .
C15 C16 H16A 108.9 . .
N11 C16 H16B 108.9 . .
C15 C16 H16B 108.9 . .
H16A C16 H16B 107.8 . .
C21 N21 C26 111.2(18) . .
C21 N21 Mo2 116.0(11) . .
C26 N21 Mo2 108.2(13) . .
C21 N21 H21 107.0 . .
C26 N21 H21 107.0 . .
Mo2 N21 H21 107.0 . .
C23 N22 C22 116.5(18) . .
C23 N22 Mo2 114.4(12) . .
C22 N22 Mo2 106.3(12) . .
C23 N22 H22 106.3 . .
C22 N22 H22 106.3 . .
Mo2 N22 H22 106.3 . .
C25 N23 C24 112.8(18) . .
C25 N23 Mo2 117.4(14) . .
C24 N23 Mo2 104.8(13) . .
C25 N23 H23 107.1 . .
C24 N23 H23 107.1 . .
Mo2 N23 H23 107.1 . .
N21 C21 C22 113.2(16) . .
N21 C21 H21A 108.9 . .
C22 C21 H21A 108.9 . .
N21 C21 H21B 108.9 . .
C22 C21 H21B 108.9 . .
H21A C21 H21B 107.8 . .
C21 C22 N22 111.0(17) . .
C21 C22 H22A 109.4 . .
N22 C22 H22A 109.4 . .
C21 C22 H22B 109.4 . .
N22 C22 H22B 109.4 . .
H22A C22 H22B 108.0 . .
C24 C23 N22 114.0(16) . .
C24 C23 H23A 108.8 . .
N22 C23 H23A 108.8 . .
C24 C23 H23B 108.8 . .
N22 C23 H23B 108.8 . .
H23A C23 H23B 107.6 . .
C23 C24 N23 109.6(19) . .
C23 C24 H24A 109.7 . .
N23 C24 H24A 109.7 . .
C23 C24 H24B 109.7 . .
N23 C24 H24B 109.7 . .
H24A C24 H24B 108.2 . .
N23 C25 C26 110.0(18) . .
N23 C25 H25A 109.7 . .
C26 C25 H25A 109.7 . .
N23 C25 H25B 109.7 . .
C26 C25 H25B 109.7 . .
H25A C25 H25B 108.2 . .
N21 C26 C25 111.8(14) . .
N21 C26 H26A 109.2 . .
C25 C26 H26A 109.2 . .
N21 C26 H26B 109.2 . .
C25 C26 H26B 109.2 . .
H26A C26 H26B 107.9 . .
O13 Cl1 O12 114.1(14) . .
O11B Cl1 O14B 113.4(15) . .
O13 Cl1 O11 110.3(13) . .
O12 Cl1 O11 109.1(13) . .
O13 Cl1 O14 108.6(13) . .
O12 Cl1 O14 108.2(13) . .
O11 Cl1 O14 106.3(13) . .
O11B Cl1 O12B 111.8(14) . .
O14B Cl1 O12B 109.0(14) . .
O11B Cl1 O13B 109.9(14) . .
O14B Cl1 O13B 106.6(14) . .
O12B Cl1 O13B 105.7(14) . .
O22 Cl2 O24 111.6(12) . .
O22 Cl2 O21 111.3(9) . .
O24 Cl2 O21 109.7(9) . .
O21B Cl2 O24B 111.9(12) . .
O21B Cl2 O23B 110.5(11) . .
O24B Cl2 O23B 109.0(11) . .
O22 Cl2 O23 108.5(9) . .
O24 Cl2 O23 108.2(9) . .
O21 Cl2 O23 107.4(9) . .
O21B Cl2 O22B 110.6(11) . .
O24B Cl2 O22B 107.0(11) . .
O23B Cl2 O22B 107.8(11) . .

loop_
_geom_bond_atom_site_label_1
_geom_bond_atom_site_label_2
_geom_bond_distance
_geom_bond_site_symmetry_2
In1 O4 2.088(11) .
In1 O4 2.088(11) 2_655
In1 O4 2.088(11) 3_665
In1 O1 2.173(9) .
In1 O1 2.174(9) 2_655
In1 O1 2.174(9) 3_665
In2 O2 2.117(10) 3_665
In2 O2 2.117(10) 2_655
In2 O2 2.117(10) .
In2 O7 2.153(14) 3_665
In2 O7 2.153(14) 2_655
In2 O7 2.153(14) .
Mo1 O3 1.690(10) .
Mo1 O1 1.743(10) .
Mo1 O2 1.790(10) .
Mo1 N12 2.240(12) .
Mo1 N11 2.269(11) .
Mo1 N13 2.327(12) .
Mo2 O5 1.709(13) .
Mo2 OW 1.714(12) .
Mo2 O4 1.781(12) .
Mo2 N21 2.265(13) .
Mo2 N22 2.295(14) .
Mo2 N23 2.307(14) .
OW2 OW2 1.23(9) 2_655
OW2 OW2 1.23(9) 3_665
O7 H1 0.85(3) .
O7 H2 0.84(3) .
N11 C16 1.485(17) .
N11 C11 1.492(19) .
N11 H11 1.0000 .
N12 C13 1.51(2) .
N12 C12 1.52(2) .
N12 H12 1.0000 .
N13 C15 1.44(2) .
N13 C14 1.471(17) .
N13 H13 1.0000 .
C11 C12 1.48(3) .
C11 H11A 0.9900 .
C11 H11B 0.9900 .
C12 H12A 0.9900 .
C12 H12B 0.9900 .
C13 C14 1.53(3) .
C13 H13A 0.9900 .
C13 H13B 0.9900 .
C14 H14A 0.9900 .
C14 H14B 0.9900 .
C15 C16 1.51(3) .
C15 H15A 0.9900 .
C15 H15B 0.9900 .
C16 H16A 0.9900 .
C16 H16B 0.9900 .
N21 C21 1.445(18) .
N21 C26 1.51(3) .
N21 H21 1.0000 .
N22 C23 1.462(19) .
N22 C22 1.53(3) .
N22 H22 1.0000 .
N23 C25 1.43(2) .
N23 C24 1.56(3) .
N23 H23 1.0000 .
C21 C22 1.46(3) .
C21 H21A 0.9900 .
C21 H21B 0.9900 .
C22 H22A 0.9900 .
C22 H22B 0.9900 .
C23 C24 1.42(3) .
C23 H23A 0.9900 .
C23 H23B 0.9900 .
C24 H24A 0.9900 .
C24 H24B 0.9900 .
C25 C26 1.52(3) .
C25 H25A 0.9900 .
C25 H25B 0.9900 .
C26 H26A 0.9900 .
C26 H26B 0.9900 .
Cl1 O13 1.379(17) .
Cl1 O12 1.404(17) .
Cl1 O11B 1.406(18) .
Cl1 O14B 1.436(18) .
Cl1 O11 1.440(17) .
Cl1 O14 1.441(17) .
Cl1 O12B 1.454(18) .
Cl1 O13B 1.467(18) .
Cl2 O22 1.415(13) .
Cl2 O21B 1.423(15) .
Cl2 O24 1.435(13) .
Cl2 O21 1.440(13) .
Cl2 O24B 1.456(15) .
Cl2 O23B 1.459(15) .
Cl2 O23 1.461(13) .
Cl2 O22B 1.467(15) .
